data_7131194
loop_
_publ_author_name
'Xiao, Yonghong'
'Zhu, Can-Ming'
'Liang, Rong-Bin'
'Huang, Yong-Liang'
'Hai, Chun-Hua'
'Chen, Jian-Rui'
'Li, Mian'
'Zhong, Jian-Ji'
'Huang, Xiao-Chun'

_publ_section_title
;
 Building a cobaloxime-based metal-organic framework for photocatalytic
 aerobic oxidation of arylboronic acids to phenols.
;
_journal_issue 16
_journal_name_full 'Chemical communications (Cambridge, England)'
_journal_page_first 2239
_journal_page_last 2242
_journal_paper_doi 10.1039/d2cc06945h
_journal_volume 59
_journal_year 2023
_chemical_formula_moiety 'C25 H16 O'
_chemical_formula_sum 'C25 H16 O'
_chemical_formula_weight 332.38
_space_group_crystal_system trigonal
_space_group_IT_number 145
_space_group_name_Hall 'P 32'
_space_group_name_H-M_alt 'P 32'
_atom_sites_solution_hydrogens geom
_audit_creation_date 2022-11-27
_audit_creation_method
;
Olex2 1.5-alpha
(compiled 2022.11.02 svn.ra8b101fa for OlexSys, GUI svn.r6635)
;
_audit_update_record
;
2022-11-27 deposited with the CCDC.	2023-01-18 downloaded from the CCDC.
;
_cell_angle_alpha 90
_cell_angle_beta 90
_cell_angle_gamma 120
_cell_formula_units_Z 3
_cell_length_a 10.8049(2)
_cell_length_b 10.8049(2)
_cell_length_c 12.9961(2)
_cell_measurement_reflns_used 6683
_cell_measurement_temperature 298.62(10)
_cell_measurement_theta_max 70.4150
_cell_measurement_theta_min 3.3650
_cell_volume 1313.97(4)
_computing_cell_refinement 'CrysAlisPro 1.171.39.28b (Rigaku OD, 2015)'
_computing_data_collection 'CrysAlisPro 1.171.39.28b (Rigaku OD, 2015)'
_computing_data_reduction 'CrysAlisPro 1.171.39.28b (Rigaku OD, 2015)'
_computing_molecular_graphics 'Olex2 1.5-alpha (Dolomanov et al., 2009)'
_computing_publication_material 'Olex2 1.5-alpha (Dolomanov et al., 2009)'
_computing_structure_refinement 'XL  (Sheldrick, 2008)'
_computing_structure_solution 'SHELXT 2018/2 (Sheldrick, 2018)'
_diffrn_ambient_environment air
_diffrn_ambient_temperature 298.62(10)
_diffrn_detector 'CCD plate'
_diffrn_measured_fraction_theta_full 0.999
_diffrn_measured_fraction_theta_max 0.988
_diffrn_measurement_details
;
List of Runs (angles in degrees, time in seconds):

  # Type    Start    End  Width  t~exp~   \w     \q     \k     \f   Frames
#--------------------------------------------------------------------------
  1  \w    -17.00  87.00   0.50    0.50    --    0.00  38.00  60.00  208
  2  \w     39.00  73.00   0.50    0.50    --    0.00  77.00-150.00   68
  3  \w    -23.00  13.00   0.50    0.50    --    0.00  77.00-150.00   72
  4  \w     74.00 175.00   0.50    0.50    --   89.30  45.00-120.00  202
  5  \w     64.00 105.00   0.50    0.50    --   89.30 -30.00  30.00   82
  6  \w     74.00 172.00   0.50    0.50    --   89.30  30.00-150.00  196
  7  \w      9.00 105.00   0.50    0.50    --   89.30 -45.00  60.00  192
  8  \w     76.00 177.00   0.50    0.50    --   89.30  30.00  90.00  202
  9  \w    111.00 179.00   0.50    0.50    --   89.30  15.00  30.00  136
 10  \w     99.00 161.00   0.50    0.50    --   89.30  30.00 120.00  124
 11  \w    115.00 176.00   0.50    0.50    --   89.30  30.00  60.00  122
 12  \w    127.00 153.00   0.50    0.50    --   89.30  30.00 150.00   52
 13  \w     78.00 103.00   0.50    0.50    --   89.30  30.00  60.00   50
;
_diffrn_measurement_device 'four-circle diffractometer'
_diffrn_measurement_device_type 'XtaLAB AFC12 (RINC): Kappa single'
_diffrn_measurement_method '\w scans'
_diffrn_orient_matrix_type 'CrysAlisPro convention (1999,Acta A55,543-557)'
_diffrn_orient_matrix_UB_11 0.0529929000
_diffrn_orient_matrix_UB_12 -0.0193194000
_diffrn_orient_matrix_UB_13 0.1056714000
_diffrn_orient_matrix_UB_21 0.0118572000
_diffrn_orient_matrix_UB_22 -0.1266305000
_diffrn_orient_matrix_UB_23 -0.0427287000
_diffrn_orient_matrix_UB_31 0.1553573000
_diffrn_orient_matrix_UB_32 0.1033430000
_diffrn_orient_matrix_UB_33 -0.0327080000
_diffrn_radiation_monochromator graphite
_diffrn_radiation_probe x-ray
_diffrn_radiation_type 'Cu K\a'
_diffrn_radiation_wavelength 1.54184
_diffrn_reflns_av_R_equivalents 0.0265
_diffrn_reflns_av_unetI/netI 0.0254
_diffrn_reflns_Laue_measured_fraction_full 0.999
_diffrn_reflns_Laue_measured_fraction_max 0.988
_diffrn_reflns_limit_h_max 12
_diffrn_reflns_limit_h_min -12
_diffrn_reflns_limit_k_max 13
_diffrn_reflns_limit_k_min -13
_diffrn_reflns_limit_l_max 15
_diffrn_reflns_limit_l_min -15
_diffrn_reflns_number 8564
_diffrn_reflns_point_group_measured_fraction_full 0.990
_diffrn_reflns_point_group_measured_fraction_max 0.965
_diffrn_reflns_theta_full 67.684
_diffrn_reflns_theta_max 70.971
_diffrn_reflns_theta_min 4.726
_diffrn_source 'fine-focus sealed X-ray tube'
_diffrn_source_type 'Enhance (Cu) X-ray Source'
_exptl_absorpt_coefficient_mu 0.585
_exptl_absorpt_correction_T_max 1.00000
_exptl_absorpt_correction_T_min 0.63934
_exptl_absorpt_correction_type multi-scan
_exptl_absorpt_process_details
;
CrysAlisPro 1.171.39.28b (Rigaku Oxford Diffraction, 2015)
Empirical absorption correction using spherical harmonics,
 implemented in SCALE3 ABSPACK scaling algorithm.
;
_exptl_crystal_colour 'clear light colourless'
_exptl_crystal_colour_lustre clear
_exptl_crystal_colour_modifier light
_exptl_crystal_colour_primary colourless
_exptl_crystal_density_diffrn 1.260
_exptl_crystal_description irregular
_exptl_crystal_F_000 522
_exptl_crystal_size_max 0.4
_exptl_crystal_size_mid 0.2
_exptl_crystal_size_min 0.15
_refine_diff_density_max 0.729
_refine_diff_density_min -0.455
_refine_diff_density_rms 0.054
_refine_ls_abs_structure_details
;
 Flack x determined using 1469 quotients [(I+)-(I-)]/[(I+)+(I-)]
 (Parsons, Flack and Wagner, Acta Cryst. B69 (2013) 249-259).
;
_refine_ls_abs_structure_Flack -0.1(3)
_refine_ls_extinction_coef 0.007(2)
_refine_ls_extinction_expression Fc^*^=kFc[1+0.001xFc^2^\l^3^/sin(2\q)]^-1/4^
_refine_ls_extinction_method 'SHELXL-2018/3 (Sheldrick 2018)'
_refine_ls_goodness_of_fit_ref 1.078
_refine_ls_hydrogen_treatment constr
_refine_ls_matrix_type full
_refine_ls_number_parameters 247
_refine_ls_number_reflns 3271
_refine_ls_number_restraints 13
_refine_ls_restrained_S_all 1.130
_refine_ls_R_factor_all 0.0610
_refine_ls_R_factor_gt 0.0601
_refine_ls_shift/su_max 0.000
_refine_ls_shift/su_mean 0.000
_refine_ls_structure_factor_coef Fsqd
_refine_ls_weighting_details 'w=1/[\s^2^(Fo^2^)+(0.1332P)^2^+0.0773P] where P=(Fo^2^+2Fc^2^)/3'
_refine_ls_weighting_scheme calc
_refine_ls_wR_factor_gt 0.1701
_refine_ls_wR_factor_ref 0.1717
_reflns_Friedel_coverage 0.955
_reflns_Friedel_fraction_full 0.980
_reflns_Friedel_fraction_max 0.943
_reflns_number_gt 3153
_reflns_number_total 3271
_reflns_threshold_expression 'I > 2\s(I)'
_cod_data_source_file d2cc06945h2.cif
_cod_data_source_block O19
_cod_depositor_comments 'Adding full bibliography for 7131193--7131194.cif.'
_cod_original_cell_volume 1313.97(5)
_cod_database_code 7131194
_shelx_shelxl_version_number 2018/3
_chemical_oxdiff_formula 'C H O N'
_chemical_oxdiff_usercomment 'zhongjianji zhucanming'
_shelx_space_group_comment
;
The symmetry employed for this shelxl refinement is uniquely defined
by the following loop, which should always be used as a source of
symmetry information in preference to the above space-group names.
They are only intended as comments.
;
_shelx_estimated_absorpt_t_max 0.917
_shelx_estimated_absorpt_t_min 0.800
_olex2_refinement_description
;
1. Fixed Uiso
 At 1.2 times of:
  All C(H) groups
 At 1.5 times of:
  All O(H) groups
2. Uiso/Uaniso restraints and constraints
O2 \\sim C10 \\sim C11: within 2A with sigma of 0.001 and sigma for terminal
atoms of 0.002 within 2A
3. Others
 Fixed Sof: H23(0.5) H10(0.5) O1(0.5) H1(0.5) O2(0.5) H2A(0.5)
4.a Aromatic/amide H refined with riding coordinates:
 C24(H24), C2(H2), C3(H3), C15(H15), C16(H16), C5(H5), C4(H4), C18(H18),
 C17(H17), C23(H23), C11(H11), C21(H21), C8(H8), C22(H22), C10(H10), C9(H9)
4.b Idealised tetrahedral OH refined as rotating group:
 O1(H1), O2(H2A)
;
_olex2_submission_special_instructions 'No special instructions were received'
_oxdiff_exptl_absorpt_empirical_details
;
Empirical correction (ABSPACK) includes:
- Absorption correction using spherical harmonics
- Frame scaling
;
_oxdiff_exptl_absorpt_empirical_full_max 1.456
_oxdiff_exptl_absorpt_empirical_full_min 0.705

loop_
_space_group_symop_operation_xyz
'x, y, z'
'-y, x-y, z+2/3'
'-x+y, -x, z+1/3'

loop_
_atom_site_label
_atom_site_type_symbol
_atom_site_fract_x
_atom_site_fract_y
_atom_site_fract_z
_atom_site_U_iso_or_equiv
_atom_site_adp_type
_atom_site_occupancy
_atom_site_site_symmetry_order
_atom_site_calc_flag
_atom_site_refinement_flags_posn
_atom_site_refinement_flags_adp
_atom_site_refinement_flags_occupancy
_atom_site_disorder_assembly
_atom_site_disorder_group
C1 C 0.2310(3) 0.5272(4) 0.6017(2) 0.0482(7) Uani 1 1 d . . . . .
C25 C 0.0114(4) 0.4036(4) 0.4810(3) 0.0533(7) Uani 1 1 d . . . . .
C6 C 0.2904(4) 0.4583(4) 0.6563(3) 0.0537(8) Uani 1 1 d . . . . .
C13 C 0.0705(3) 0.4311(3) 0.5906(3) 0.0488(7) Uani 1 1 d . . . . .
C12 C 0.0466(4) 0.2968(4) 0.6459(3) 0.0535(8) Uani 1 1 d . . . . .
C14 C -0.0124(3) 0.4954(3) 0.6397(2) 0.0483(7) Uani 1 1 d . . . . .
C24 C 0.0502(5) 0.3495(4) 0.3987(3) 0.0635(9) Uani 1 1 d . . . . .
H24 H 0.123147 0.327922 0.404402 0.076 Uiso 1 1 calc R U . . .
C2 C 0.3139(4) 0.6657(4) 0.5695(3) 0.0596(8) Uani 1 1 d . . . . .
H2 H 0.274023 0.710509 0.532001 0.071 Uiso 1 1 calc R U . . .
C20 C -0.0986(4) 0.4354(4) 0.4734(3) 0.0578(8) Uani 1 1 d . . . . .
C3 C 0.4581(4) 0.7381(5) 0.5936(4) 0.0715(11) Uani 1 1 d . . . . .
H3 H 0.514755 0.833336 0.574628 0.086 Uiso 1 1 calc R U . . .
C15 C 0.0018(4) 0.5499(4) 0.7379(3) 0.0579(8) Uani 1 1 d . . . . .
H15 H 0.066435 0.547344 0.783919 0.069 Uiso 1 1 calc R U . . .
C7 C 0.1748(4) 0.3145(4) 0.6842(3) 0.0579(8) Uani 1 1 d . . . . .
C19 C -0.1108(4) 0.4963(4) 0.5710(3) 0.0559(8) Uani 1 1 d . . . . .
C16 C -0.0808(4) 0.6080(5) 0.7669(3) 0.0671(10) Uani 1 1 d . . . . .
H16 H -0.071788 0.645079 0.832850 0.081 Uiso 1 1 calc R U . . .
C5 C 0.4352(4) 0.5294(5) 0.6771(4) 0.0692(11) Uani 1 1 d . . . . .
H5 H 0.476126 0.483384 0.711767 0.083 Uiso 1 1 calc R U . . .
C4 C 0.5186(4) 0.6697(5) 0.6456(4) 0.0746(12) Uani 1 1 d . . . . .
H4 H 0.616034 0.718541 0.659601 0.090 Uiso 1 1 calc R U . . .
C18 C -0.1959(5) 0.5540(6) 0.6011(4) 0.0753(12) Uani 1 1 d . . . . .
H18 H -0.263364 0.553302 0.556276 0.090 Uiso 1 1 calc R U . . .
C17 C -0.1780(5) 0.6117(6) 0.6983(4) 0.0775(12) Uani 1 1 d . . . . .
H17 H -0.231312 0.653617 0.718191 0.093 Uiso 1 1 calc R U . . .
C23 C -0.0240(6) 0.3287(5) 0.3071(3) 0.0780(12) Uani 1 1 d . . . . .
H23 H 0.001491 0.294651 0.249918 0.094 Uiso 0.5 1 calc R U P A 1
C11 C -0.0803(6) 0.1707(5) 0.6626(4) 0.0746(9) Uani 1 1 d . U . . .
H11 H -0.165562 0.157407 0.635146 0.089 Uiso 1 1 calc R U . . .
C21 C -0.1742(5) 0.4101(5) 0.3813(3) 0.0722(11) Uani 1 1 d . . . . .
H21 H -0.249335 0.428408 0.375500 0.087 Uiso 1 1 calc R U . . .
C8 C 0.1762(6) 0.2062(6) 0.7403(4) 0.0784(12) Uani 1 1 d . . . . .
H8 H 0.261697 0.217404 0.765696 0.094 Uiso 1 1 calc R U . . .
C22 C -0.1339(6) 0.3571(6) 0.2991(3) 0.0824(14) Uani 1 1 d . . . . .
H22 H -0.182410 0.340391 0.236908 0.099 Uiso 1 1 calc R U . . .
C10 C -0.0779(6) 0.0655(6) 0.7205(4) 0.0834(10) Uani 1 1 d . U . . .
H10 H -0.163197 -0.017844 0.734736 0.100 Uiso 0.5 1 calc R U P B 2
C9 C 0.0491(7) 0.0814(6) 0.7581(5) 0.0918(16) Uani 1 1 d . . . . .
H9 H 0.048868 0.007889 0.795478 0.110 Uiso 1 1 calc R U . . .
O1 O 0.0192(12) 0.2753(11) 0.2256(6) 0.115(3) Uani 0.5 1 d . . P C 2
H1 H 0.077798 0.341829 0.190333 0.173 Uiso 0.5 1 calc R U P C 2
O2 O -0.2035(10) -0.0507(9) 0.7467(8) 0.1062(18) Uani 0.5 1 d . U P D 1
H2A H -0.230136 -0.036876 0.802408 0.159 Uiso 0.5 1 calc R U P D 1

loop_
_atom_site_aniso_label
_atom_site_aniso_U_11
_atom_site_aniso_U_22
_atom_site_aniso_U_33
_atom_site_aniso_U_23
_atom_site_aniso_U_13
_atom_site_aniso_U_12
C1 0.0412(15) 0.0563(17) 0.0500(15) -0.0064(13) -0.0027(11) 0.0265(13)
C25 0.0524(17) 0.0502(17) 0.0540(17) -0.0014(13) -0.0037(14) 0.0232(14)
C6 0.0526(18) 0.068(2) 0.0510(16) -0.0058(14) -0.0045(13) 0.0376(16)
C13 0.0428(15) 0.0531(16) 0.0528(15) -0.0047(13) -0.0058(12) 0.0257(14)
C12 0.0533(17) 0.0559(18) 0.0543(17) -0.0031(14) -0.0021(13) 0.0296(15)
C14 0.0405(15) 0.0515(16) 0.0535(16) 0.0001(13) -0.0022(12) 0.0235(13)
C24 0.066(2) 0.059(2) 0.0613(18) -0.0097(16) -0.0068(16) 0.0279(17)
C2 0.0524(18) 0.0607(19) 0.068(2) -0.0056(16) -0.0036(15) 0.0302(15)
C20 0.0534(18) 0.0597(19) 0.0585(19) 0.0018(14) -0.0115(14) 0.0269(16)
C3 0.0462(18) 0.065(2) 0.095(3) -0.016(2) 0.0001(17) 0.0216(17)
C15 0.0499(17) 0.072(2) 0.0561(18) -0.0069(16) -0.0043(14) 0.0337(16)
C7 0.062(2) 0.066(2) 0.0576(18) -0.0015(15) -0.0020(14) 0.0407(18)
C19 0.0462(16) 0.063(2) 0.0617(18) 0.0041(15) -0.0032(13) 0.0298(15)
C16 0.057(2) 0.085(3) 0.067(2) -0.0096(19) 0.0000(16) 0.041(2)
C5 0.0522(19) 0.094(3) 0.075(2) -0.010(2) -0.0100(17) 0.046(2)
C4 0.0489(19) 0.084(3) 0.089(3) -0.019(2) -0.0115(18) 0.032(2)
C18 0.068(2) 0.100(3) 0.081(3) 0.002(2) -0.0069(19) 0.059(3)
C17 0.071(3) 0.101(3) 0.083(3) -0.005(2) 0.001(2) 0.060(3)
C23 0.088(3) 0.069(2) 0.0573(19) -0.0130(18) -0.002(2) 0.025(2)
C11 0.074(2) 0.0610(16) 0.087(2) 0.0040(15) 0.0013(16) 0.0328(16)
C21 0.074(2) 0.075(3) 0.063(2) 0.0003(18) -0.0235(18) 0.034(2)
C8 0.089(3) 0.082(3) 0.082(3) 0.014(2) -0.005(2) 0.055(3)
C22 0.097(3) 0.078(3) 0.061(2) -0.0071(19) -0.029(2) 0.035(3)
C10 0.082(2) 0.0653(17) 0.093(2) 0.0063(16) 0.0006(17) 0.0287(16)
C9 0.102(4) 0.077(3) 0.104(4) 0.022(3) -0.003(3) 0.051(3)
O1 0.135(8) 0.115(6) 0.070(4) -0.036(4) -0.001(4) 0.042(6)
O2 0.096(3) 0.080(3) 0.110(3) 0.011(3) -0.004(3) 0.020(3)

loop_
_atom_type_symbol
_atom_type_description
_atom_type_scat_dispersion_real
_atom_type_scat_dispersion_imag
_atom_type_scat_source
C C 0.0181 0.0091 'International Tables Vol C Tables 4.2.6.8 and 6.1.1.4'
H H 0.0000 0.0000 'International Tables Vol C Tables 4.2.6.8 and 6.1.1.4'
O O 0.0492 0.0322 'International Tables Vol C Tables 4.2.6.8 and 6.1.1.4'

loop_
_geom_angle_atom_site_label_1
_geom_angle_atom_site_label_2
_geom_angle_atom_site_label_3
_geom_angle
_geom_angle_site_symmetry_1
_geom_angle_site_symmetry_3
_geom_angle_publ_flag
C6 C1 C13 110.9(3) . . ?
C2 C1 C6 120.9(3) . . ?
C2 C1 C13 128.1(3) . . ?
C24 C25 C13 128.2(3) . . ?
C24 C25 C20 121.7(3) . . ?
C20 C25 C13 110.0(3) . . ?
C1 C6 C7 108.3(3) . . ?
C5 C6 C1 119.9(4) . . ?
C5 C6 C7 131.8(4) . . ?
C1 C13 C25 116.4(3) . . ?
C1 C13 C12 101.4(3) . . ?
C1 C13 C14 112.3(3) . . ?
C12 C13 C25 113.6(3) . . ?
C14 C13 C25 101.3(2) . . ?
C14 C13 C12 112.3(3) . . ?
C7 C12 C13 110.8(3) . . ?
C11 C12 C13 128.7(3) . . ?
C11 C12 C7 120.5(4) . . ?
C15 C14 C13 128.1(3) . . ?
C15 C14 C19 120.8(3) . . ?
C19 C14 C13 111.1(3) . . ?
C25 C24 H24 121.3 . . ?
C25 C24 C23 117.4(4) . . ?
C23 C24 H24 121.3 . . ?
C1 C2 H2 120.5 . . ?
C1 C2 C3 118.9(4) . . ?
C3 C2 H2 120.5 . . ?
C25 C20 C19 109.1(3) . . ?
C21 C20 C25 119.9(4) . . ?
C21 C20 C19 130.9(4) . . ?
C2 C3 H3 119.7 . . ?
C4 C3 C2 120.5(4) . . ?
C4 C3 H3 119.7 . . ?
C14 C15 H15 120.4 . . ?
C16 C15 C14 119.2(3) . . ?
C16 C15 H15 120.4 . . ?
C12 C7 C6 108.5(3) . . ?
C8 C7 C6 131.3(4) . . ?
C8 C7 C12 120.2(4) . . ?
C14 C19 C20 108.2(3) . . ?
C14 C19 C18 119.9(4) . . ?
C18 C19 C20 131.9(3) . . ?
C15 C16 H16 119.7 . . ?
C15 C16 C17 120.5(4) . . ?
C17 C16 H16 119.7 . . ?
C6 C5 H5 120.4 . . ?
C6 C5 C4 119.1(4) . . ?
C4 C5 H5 120.4 . . ?
C3 C4 C5 120.5(4) . . ?
C3 C4 H4 119.7 . . ?
C5 C4 H4 119.7 . . ?
C19 C18 H18 120.6 . . ?
C17 C18 C19 118.8(4) . . ?
C17 C18 H18 120.6 . . ?
C16 C17 H17 119.6 . . ?
C18 C17 C16 120.7(4) . . ?
C18 C17 H17 119.6 . . ?
C24 C23 H23 119.2 . . ?
C24 C23 O1 115.7(6) . . ?
C22 C23 C24 121.5(4) . . ?
C22 C23 H23 119.2 . . ?
C22 C23 O1 122.8(6) . . ?
C12 C11 H11 120.6 . . ?
C10 C11 C12 118.8(5) . . ?
C10 C11 H11 120.6 . . ?
C20 C21 H21 121.0 . . ?
C22 C21 C20 118.0(4) . . ?
C22 C21 H21 121.0 . . ?
C7 C8 H8 120.4 . . ?
C9 C8 C7 119.2(5) . . ?
C9 C8 H8 120.4 . . ?
C23 C22 C21 121.4(4) . . ?
C23 C22 H22 119.3 . . ?
C21 C22 H22 119.3 . . ?
C11 C10 H10 119.4 . . ?
C11 C10 C9 121.2(5) . . ?
C9 C10 H10 119.4 . . ?
O2 C10 C11 118.7(7) . . ?
O2 C10 C9 119.9(7) . . ?
C8 C9 C10 120.2(5) . . ?
C8 C9 H9 119.9 . . ?
C10 C9 H9 119.9 . . ?
C23 O1 H1 109.5 . . ?
C10 O2 H2A 109.5 . . ?

loop_
_geom_bond_atom_site_label_1
_geom_bond_atom_site_label_2
_geom_bond_distance
_geom_bond_site_symmetry_2
_geom_bond_publ_flag
C1 C6 1.396(5) . ?
C1 C13 1.519(4) . ?
C1 C2 1.370(5) . ?
C25 C13 1.527(5) . ?
C25 C24 1.380(5) . ?
C25 C20 1.397(5) . ?
C6 C7 1.472(5) . ?
C6 C5 1.382(5) . ?
C13 C12 1.522(5) . ?
C13 C14 1.521(4) . ?
C12 C7 1.392(5) . ?
C12 C11 1.384(6) . ?
C14 C15 1.383(5) . ?
C14 C19 1.391(4) . ?
C24 H24 0.9300 . ?
C24 C23 1.390(6) . ?
C2 H2 0.9300 . ?
C2 C3 1.386(6) . ?
C20 C19 1.465(5) . ?
C20 C21 1.397(5) . ?
C3 H3 0.9300 . ?
C3 C4 1.382(7) . ?
C15 H15 0.9300 . ?
C15 C16 1.376(6) . ?
C7 C8 1.385(6) . ?
C19 C18 1.400(6) . ?
C16 H16 0.9300 . ?
C16 C17 1.394(6) . ?
C5 H5 0.9300 . ?
C5 C4 1.383(7) . ?
C4 H4 0.9300 . ?
C18 H18 0.9300 . ?
C18 C17 1.379(7) . ?
C17 H17 0.9300 . ?
C23 H23 0.9300 . ?
C23 C22 1.372(8) . ?
C23 O1 1.394(9) . ?
C11 H11 0.9300 . ?
C11 C10 1.374(7) . ?
C21 H21 0.9300 . ?
C21 C22 1.381(7) . ?
C8 H8 0.9300 . ?
C8 C9 1.380(9) . ?
C22 H22 0.9300 . ?
C10 H10 0.9300 . ?
C10 C9 1.385(8) . ?
C10 O2 1.353(10) . ?
C9 H9 0.9300 . ?
O1 H1 0.8200 . ?
O2 H2A 0.8200 . ?

loop_
_geom_torsion_atom_site_label_1
_geom_torsion_atom_site_label_2
_geom_torsion_atom_site_label_3
_geom_torsion_atom_site_label_4
_geom_torsion
_geom_torsion_site_symmetry_1
_geom_torsion_site_symmetry_2
_geom_torsion_site_symmetry_3
_geom_torsion_site_symmetry_4
_geom_torsion_publ_flag
C1 C6 C7 C12 0.4(4) . . . . ?
C1 C6 C7 C8 -177.9(4) . . . . ?
C1 C6 C5 C4 1.8(6) . . . . ?
C1 C13 C12 C7 0.7(4) . . . . ?
C1 C13 C12 C11 179.0(4) . . . . ?
C1 C13 C14 C15 -51.0(5) . . . . ?
C1 C13 C14 C19 128.3(3) . . . . ?
C1 C2 C3 C4 2.6(6) . . . . ?
C25 C13 C12 C7 126.4(3) . . . . ?
C25 C13 C12 C11 -55.3(5) . . . . ?
C25 C13 C14 C15 -175.9(4) . . . . ?
C25 C13 C14 C19 3.4(4) . . . . ?
C25 C24 C23 C22 -1.6(7) . . . . ?
C25 C24 C23 O1 179.4(6) . . . . ?
C25 C20 C19 C14 -2.7(4) . . . . ?
C25 C20 C19 C18 175.1(5) . . . . ?
C25 C20 C21 C22 -1.7(6) . . . . ?
C6 C1 C13 C25 -124.2(3) . . . . ?
C6 C1 C13 C12 -0.4(3) . . . . ?
C6 C1 C13 C14 119.7(3) . . . . ?
C6 C1 C2 C3 -1.2(5) . . . . ?
C6 C7 C8 C9 177.8(5) . . . . ?
C6 C5 C4 C3 -0.3(7) . . . . ?
C13 C1 C6 C7 0.1(4) . . . . ?
C13 C1 C6 C5 -178.3(3) . . . . ?
C13 C1 C2 C3 175.6(3) . . . . ?
C13 C25 C24 C23 177.4(4) . . . . ?
C13 C25 C20 C19 5.0(4) . . . . ?
C13 C25 C20 C21 -176.2(4) . . . . ?
C13 C12 C7 C6 -0.7(4) . . . . ?
C13 C12 C7 C8 177.9(4) . . . . ?
C13 C12 C11 C10 -176.0(4) . . . . ?
C13 C14 C15 C16 177.9(4) . . . . ?
C13 C14 C19 C20 -0.7(4) . . . . ?
C13 C14 C19 C18 -178.8(4) . . . . ?
C12 C13 C14 C15 62.6(5) . . . . ?
C12 C13 C14 C19 -118.1(3) . . . . ?
C12 C7 C8 C9 -0.3(7) . . . . ?
C12 C11 C10 C9 -2.8(8) . . . . ?
C12 C11 C10 O2 172.6(7) . . . . ?
C14 C13 C12 C7 -119.5(3) . . . . ?
C14 C13 C12 C11 58.9(5) . . . . ?
C14 C15 C16 C17 0.1(7) . . . . ?
C14 C19 C18 C17 1.3(7) . . . . ?
C24 C25 C13 C1 55.7(5) . . . . ?
C24 C25 C13 C12 -61.6(5) . . . . ?
C24 C25 C13 C14 177.8(4) . . . . ?
C24 C25 C20 C19 -177.6(3) . . . . ?
C24 C25 C20 C21 1.2(6) . . . . ?
C24 C23 C22 C21 1.1(8) . . . . ?
C2 C1 C6 C7 177.3(3) . . . . ?
C2 C1 C6 C5 -1.0(5) . . . . ?
C2 C1 C13 C25 58.8(5) . . . . ?
C2 C1 C13 C12 -177.5(3) . . . . ?
C2 C1 C13 C14 -57.3(5) . . . . ?
C2 C3 C4 C5 -1.9(7) . . . . ?
C20 C25 C13 C1 -127.1(3) . . . . ?
C20 C25 C13 C12 115.6(3) . . . . ?
C20 C25 C13 C14 -5.0(4) . . . . ?
C20 C25 C24 C23 0.5(6) . . . . ?
C20 C19 C18 C17 -176.3(4) . . . . ?
C20 C21 C22 C23 0.6(7) . . . . ?
C15 C14 C19 C20 178.6(3) . . . . ?
C15 C14 C19 C18 0.5(6) . . . . ?
C15 C16 C17 C18 1.7(8) . . . . ?
C7 C6 C5 C4 -176.2(4) . . . . ?
C7 C12 C11 C10 2.2(6) . . . . ?
C7 C8 C9 C10 -0.3(8) . . . . ?
C19 C14 C15 C16 -1.3(6) . . . . ?
C19 C20 C21 C22 176.8(4) . . . . ?
C19 C18 C17 C16 -2.4(8) . . . . ?
C5 C6 C7 C12 178.5(4) . . . . ?
C5 C6 C7 C8 0.2(7) . . . . ?
C11 C12 C7 C6 -179.2(3) . . . . ?
C11 C12 C7 C8 -0.6(6) . . . . ?
C11 C10 C9 C8 1.9(9) . . . . ?
C21 C20 C19 C14 178.7(4) . . . . ?
C21 C20 C19 C18 -3.5(8) . . . . ?
O1 C23 C22 C21 -180.0(7) . . . . ?
O2 C10 C9 C8 -173.4(8) . . . . ?
